data_7209032
loop_
_publ_author_name
'Argyle, Victoria J.'
'Woods, Laura M.'
'Roxburgh, Marina'
'Hanton, Lyall R.'

_publ_section_title
;
 Triflate anion and ligand influences in silver(i) coordination polymers
 of four isomeric dipyridyl ketone oximes
;
_journal_issue 1
_journal_name_full CrystEngComm
_journal_page_first 120
_journal_paper_doi 10.1039/c2ce26449h
_journal_volume 15
_journal_year 2013
_chemical_formula_sum 'C12 H9 Ag F3 N3 O4 S'
_chemical_formula_weight 456.15
_chemical_name_systematic
;
?
;
_space_group_IT_number 14
_symmetry_cell_setting monoclinic
_symmetry_space_group_name_Hall '-P 2yn'
_symmetry_space_group_name_H-M 'P 1 21/n 1'
_atom_sites_solution_hydrogens geom
_atom_sites_solution_primary direct
_atom_sites_solution_secondary difmap
_audit_creation_method SHELXL-97
_cell_angle_alpha 90.000
_cell_angle_beta 110.395(4)
_cell_angle_gamma 90.000
_cell_formula_units_Z 4
_cell_length_a 11.3883(12)
_cell_length_b 9.4818(10)
_cell_length_c 15.1208(16)
_cell_measurement_reflns_used 8027
_cell_measurement_temperature 90(2)
_cell_measurement_theta_max 30.87
_cell_measurement_theta_min 2.76
_cell_volume 1530.4(3)
_computing_cell_refinement 'Bruker SMART'
_computing_data_collection 'Bruker SMART'
_computing_data_reduction 'Bruker SAINT'
_computing_molecular_graphics 'Bruker SHELXTL'
_computing_publication_material 'Bruker SHELXTL'
_computing_structure_refinement 'SHELXL-97 (Sheldrick, 1997)'
_computing_structure_solution 'SIR97 (Altomare et al., 1999)'
_diffrn_ambient_temperature 90(2)
_diffrn_measured_fraction_theta_full 0.999
_diffrn_measured_fraction_theta_max 0.999
_diffrn_measurement_device_type 'CCD area detector'
_diffrn_measurement_method 'phi and omega scans'
_diffrn_radiation_monochromator graphite
_diffrn_radiation_source 'fine-focus sealed tube'
_diffrn_radiation_type MoK\a
_diffrn_radiation_wavelength 0.71069
_diffrn_reflns_av_R_equivalents 0.0226
_diffrn_reflns_av_sigmaI/netI 0.0123
_diffrn_reflns_limit_h_max 13
_diffrn_reflns_limit_h_min -13
_diffrn_reflns_limit_k_max 11
_diffrn_reflns_limit_k_min -11
_diffrn_reflns_limit_l_max 18
_diffrn_reflns_limit_l_min -18
_diffrn_reflns_number 25891
_diffrn_reflns_theta_full 25.50
_diffrn_reflns_theta_max 25.50
_diffrn_reflns_theta_min 2.76
_diffrn_standards_number 0
_exptl_absorpt_coefficient_mu 1.510
_exptl_absorpt_correction_T_max 0.9321
_exptl_absorpt_correction_T_min 0.7920
_exptl_absorpt_correction_type multi-scan
_exptl_absorpt_process_details 'SADABS (Bruker, 2004)'
_exptl_crystal_colour colourless
_exptl_crystal_density_diffrn 1.980
_exptl_crystal_density_method 'not measured'
_exptl_crystal_description plate
_exptl_crystal_F_000 896
_exptl_crystal_size_max 0.28
_exptl_crystal_size_mid 0.16
_exptl_crystal_size_min 0.05
_refine_diff_density_max 1.263
_refine_diff_density_min -0.565
_refine_diff_density_rms 0.074
_refine_ls_extinction_method none
_refine_ls_goodness_of_fit_ref 1.122
_refine_ls_hydrogen_treatment mixed
_refine_ls_matrix_type full
_refine_ls_number_parameters 242
_refine_ls_number_reflns 2847
_refine_ls_number_restraints 6
_refine_ls_restrained_S_all 1.120
_refine_ls_R_factor_all 0.0317
_refine_ls_R_factor_gt 0.0292
_refine_ls_shift/su_max 0.000
_refine_ls_shift/su_mean 0.000
_refine_ls_structure_factor_coef Fsqd
_refine_ls_weighting_details 'calc w=1/[\s^2^(Fo^2^)+(0.0294P)^2^+2.8058P] where P=(Fo^2^+2Fc^2^)/3'
_refine_ls_weighting_scheme calc
_refine_ls_wR_factor_gt 0.0710
_refine_ls_wR_factor_ref 0.0726
_reflns_number_gt 2689
_reflns_number_total 2847
_reflns_threshold_expression >2sigma(I)
_cod_data_source_file c2ce26449h.txt
_cod_data_source_block vaa13_complex2
_cod_depositor_comments
;
The following automatic conversions were performed:

'_symmetry_cell_setting' value 'Monoclinic' changed to 'monoclinic'
according to /home/saulius/struct/CIF-dictionaries/cif_core.dic
dictionary named 'cif_core.dic' version 2.4.2 from 2011-04-26.

Automatic conversion script
Id: cif_fix_values 1891 2012-01-12 08:04:46Z andrius 
;
_cod_original_sg_symbol_H-M P2(1)/n
_cod_database_code 7209032

loop_
_symmetry_equiv_pos_as_xyz
'x, y, z'
'-x+1/2, y+1/2, -z+1/2'
'-x, -y, -z'
'x-1/2, -y-1/2, z-1/2'

loop_
_atom_site_label
_atom_site_type_symbol
_atom_site_fract_x
_atom_site_fract_y
_atom_site_fract_z
_atom_site_U_iso_or_equiv
_atom_site_adp_type
_atom_site_occupancy
_atom_site_symmetry_multiplicity
_atom_site_calc_flag
_atom_site_refinement_flags
_atom_site_disorder_assembly
_atom_site_disorder_group
C1 C -0.0804(3) -0.1342(3) 0.0303(2) 0.0379(8) Uani 1 1 d . . .
H1 H -0.0821 -0.1333 -0.0317 0.045 Uiso 1 1 calc R . .
C2 C -0.1700(3) -0.0585(4) 0.0523(3) 0.0417(8) Uani 1 1 d . . .
H2 H -0.2287 -0.0047 0.0064 0.050 Uiso 1 1 calc R . .
C3 C -0.1718(3) -0.0631(3) 0.1425(3) 0.0376(8) Uani 1 1 d . . .
H3 H -0.2331 -0.0150 0.1580 0.045 Uiso 1 1 calc R . .
C4 C -0.0805(3) -0.1409(3) 0.2106(2) 0.0296(7) Uani 1 1 d . A .
C5 C 0.0088(3) -0.2090(3) 0.1837(2) 0.0281(6) Uani 1 1 d . . .
H5 H 0.0722 -0.2575 0.2296 0.034 Uiso 1 1 calc R . .
C6 C -0.0807(3) -0.1560(3) 0.3085(2) 0.0321(7) Uani 1 1 d . . .
C7 C 0.0325(3) -0.1205(3) 0.3904(2) 0.0303(7) Uani 1 1 d . A .
C8 C 0.0529(3) -0.1763(4) 0.4801(2) 0.0387(8) Uani 1 1 d . . .
H8 H -0.0039 -0.2400 0.4894 0.046 Uiso 1 1 calc R A .
C9 C 0.1570(3) -0.1366(4) 0.5543(2) 0.0421(9) Uani 1 1 d . A .
H9 H 0.1710 -0.1719 0.6145 0.050 Uiso 1 1 calc R . .
C10 C 0.2405(3) -0.0441(4) 0.5387(2) 0.0385(8) Uani 1 1 d . . .
H10 H 0.3116 -0.0189 0.5891 0.046 Uiso 1 1 calc R A .
C11 C 0.1211(3) -0.0269(3) 0.3809(2) 0.0304(7) Uani 1 1 d . . .
H11 H 0.1090 0.0109 0.3216 0.037 Uiso 1 1 calc R A .
C12 C 0.0741(3) -0.5792(4) 0.3022(2) 0.0400(8) Uani 1 1 d . . .
N1 N 0.0091(2) -0.2090(3) 0.09475(18) 0.0317(6) Uani 1 1 d . . .
N2 N 0.2235(3) 0.0115(3) 0.45347(17) 0.0326(6) Uani 1 1 d . . .
N3 N -0.1666(4) -0.1985(5) 0.3383(3) 0.0288(10) Uani 0.670(6) 1 d PU A 1
O1 O -0.2698(4) -0.2388(4) 0.2604(3) 0.0358(11) Uani 0.670(6) 1 d P A 1
H1A H -0.325(6) -0.250(7) 0.271(5) 0.043 Uiso 0.670(6) 1 d P A 1
O1' O -0.2194(7) -0.2273(8) 0.3742(5) 0.033(2) Uani 0.330(6) 1 d P A 2
H1A' H -0.297(12) -0.264(12) 0.348(9) 0.039 Uiso 0.330(6) 1 d P A 2
N3' N -0.2038(11) -0.2042(11) 0.2886(8) 0.0288(11) Uani 0.330(6) 1 d PU A 2
O11 O 0.1918(2) -0.7472(4) 0.22865(19) 0.0574(8) Uani 1 1 d . . .
O12 O 0.0399(2) -0.5827(3) 0.12527(16) 0.0468(6) Uani 1 1 d . . .
O13 O -0.0286(2) -0.7837(2) 0.19129(17) 0.0388(5) Uani 1 1 d . . .
F1 F -0.0321(2) -0.5082(2) 0.28587(16) 0.0536(6) Uani 1 1 d . . .
F2 F 0.1672(2) -0.4856(2) 0.32407(15) 0.0588(6) Uani 1 1 d . . .
F3 F 0.0925(3) -0.6603(2) 0.37818(14) 0.0553(6) Uani 1 1 d . . .
S1 S 0.07050(7) -0.68418(9) 0.20031(5) 0.02982(18) Uani 1 1 d . . .
Ag1 Ag 0.13679(2) -0.35213(3) 0.064780(16) 0.03583(10) Uani 1 1 d . . .

loop_
_atom_site_aniso_label
_atom_site_aniso_U_11
_atom_site_aniso_U_22
_atom_site_aniso_U_33
_atom_site_aniso_U_23
_atom_site_aniso_U_13
_atom_site_aniso_U_12
C1 0.045(2) 0.0320(17) 0.0276(16) 0.0029(13) 0.0016(14) -0.0075(15)
C2 0.0387(19) 0.0303(17) 0.0427(19) 0.0065(15) -0.0025(15) 0.0027(15)
C3 0.0309(17) 0.0277(16) 0.049(2) -0.0003(14) 0.0070(15) 0.0015(13)
C4 0.0248(15) 0.0239(15) 0.0374(17) -0.0033(13) 0.0075(13) -0.0049(12)
C5 0.0248(15) 0.0302(15) 0.0266(15) 0.0017(12) 0.0056(12) -0.0025(12)
C6 0.0340(17) 0.0234(15) 0.0460(19) 0.0022(13) 0.0229(15) 0.0049(13)
C7 0.0375(17) 0.0268(15) 0.0324(16) 0.0034(13) 0.0196(14) 0.0111(13)
C8 0.047(2) 0.0350(18) 0.045(2) 0.0163(15) 0.0290(17) 0.0161(15)
C9 0.051(2) 0.050(2) 0.0307(17) 0.0168(15) 0.0210(16) 0.0246(17)
C10 0.0406(18) 0.049(2) 0.0288(16) 0.0035(15) 0.0158(14) 0.0179(16)
C11 0.0412(17) 0.0292(16) 0.0252(15) 0.0004(12) 0.0170(13) 0.0069(14)
C12 0.052(2) 0.0344(18) 0.0300(17) 0.0027(14) 0.0094(15) -0.0054(16)
N1 0.0319(14) 0.0315(14) 0.0279(13) 0.0005(11) 0.0058(11) -0.0032(11)
N2 0.0393(15) 0.0378(15) 0.0235(13) -0.0012(11) 0.0145(11) 0.0073(12)
N3 0.025(3) 0.0335(18) 0.027(3) -0.009(2) 0.008(2) -0.0025(17)
O1 0.026(2) 0.052(2) 0.030(2) -0.0115(16) 0.0108(18) -0.0114(18)
O1' 0.029(4) 0.041(4) 0.028(4) -0.009(3) 0.011(3) -0.004(3)
N3' 0.025(3) 0.033(2) 0.027(3) -0.009(2) 0.008(3) -0.0026(19)
O11 0.0282(12) 0.089(2) 0.0513(16) -0.0070(15) 0.0099(11) 0.0141(13)
O12 0.0512(15) 0.0563(16) 0.0279(12) 0.0074(11) 0.0076(11) -0.0106(13)
O13 0.0338(12) 0.0338(12) 0.0497(14) -0.0071(11) 0.0158(11) -0.0024(10)
F1 0.0680(15) 0.0373(11) 0.0591(14) -0.0101(10) 0.0265(12) 0.0090(11)
F2 0.0703(15) 0.0476(13) 0.0414(12) -0.0010(10) -0.0022(11) -0.0265(11)
F3 0.0945(18) 0.0430(12) 0.0309(11) 0.0034(9) 0.0251(11) -0.0065(11)
S1 0.0224(4) 0.0401(4) 0.0266(4) 0.0002(3) 0.0081(3) 0.0009(3)
Ag1 0.03958(16) 0.04174(17) 0.02960(15) 0.00407(10) 0.01638(11) 0.00140(11)

loop_
_atom_type_symbol
_atom_type_description
_atom_type_scat_dispersion_real
_atom_type_scat_dispersion_imag
_atom_type_scat_source
C C 0.0033 0.0016 'International Tables Vol C Tables 4.2.6.8 and 6.1.1.4'
H H 0.0000 0.0000 'International Tables Vol C Tables 4.2.6.8 and 6.1.1.4'
N N 0.0061 0.0033 'International Tables Vol C Tables 4.2.6.8 and 6.1.1.4'
O O 0.0106 0.0060 'International Tables Vol C Tables 4.2.6.8 and 6.1.1.4'
F F 0.0171 0.0103 'International Tables Vol C Tables 4.2.6.8 and 6.1.1.4'
S S 0.1246 0.1234 'International Tables Vol C Tables 4.2.6.8 and 6.1.1.4'
Ag Ag -0.8971 1.1015 'International Tables Vol C Tables 4.2.6.8 and 6.1.1.4'

loop_
_geom_angle_atom_site_label_1
_geom_angle_atom_site_label_2
_geom_angle_atom_site_label_3
_geom_angle
_geom_angle_site_symmetry_1
_geom_angle_site_symmetry_3
N1 C1 C2 122.5(3) . .
C3 C2 C1 119.4(3) . .
C2 C3 C4 119.1(3) . .
C5 C4 C3 117.8(3) . .
C5 C4 C6 120.3(3) . .
C3 C4 C6 121.8(3) . .
N1 C5 C4 123.6(3) . .
N3 C6 N3' 30.9(4) . .
N3 C6 C7 109.1(3) . .
N3' C6 C7 139.9(5) . .
N3 C6 C4 130.4(4) . .
N3' C6 C4 99.6(5) . .
C7 C6 C4 120.5(3) . .
C11 C7 C8 117.5(3) . .
C11 C7 C6 120.7(3) . .
C8 C7 C6 121.8(3) . .
C9 C8 C7 119.6(3) . .
C8 C9 C10 119.2(3) . .
N2 C10 C9 122.6(3) . .
N2 C11 C7 122.9(3) . .
F1 C12 F2 107.6(3) . .
F1 C12 F3 108.1(3) . .
F2 C12 F3 107.3(3) . .
F1 C12 S1 111.6(2) . .
F2 C12 S1 110.8(3) . .
F3 C12 S1 111.3(2) . .
C1 N1 C5 117.4(3) . .
C1 N1 Ag1 125.4(2) . .
C5 N1 Ag1 116.6(2) . .
C10 N2 C11 118.2(3) . .
C10 N2 Ag1 119.7(2) . 2
C11 N2 Ag1 122.0(2) . 2
C6 N3 O1 108.2(5) . .
O1' N3' C6 107.2(9) . .
O11 S1 O12 117.46(17) . .
O11 S1 O13 113.48(17) . .
O12 S1 O13 113.46(15) . .
O11 S1 C12 103.93(17) . .
O12 S1 C12 103.30(16) . .
O13 S1 C12 102.93(15) . .
N2 Ag1 N1 174.84(9) 2_545 .

loop_
_geom_bond_atom_site_label_1
_geom_bond_atom_site_label_2
_geom_bond_distance
_geom_bond_site_symmetry_2
C1 N1 1.342(4) .
C1 C2 1.381(5) .
C2 C3 1.372(5) .
C3 C4 1.392(4) .
C4 C5 1.380(4) .
C4 C6 1.488(5) .
C5 N1 1.347(4) .
C6 N3 1.276(6) .
C6 N3' 1.404(13) .
C6 C7 1.482(5) .
C7 C11 1.389(5) .
C7 C8 1.398(5) .
C8 C9 1.371(5) .
C9 C10 1.373(5) .
C10 N2 1.342(4) .
C11 N2 1.343(4) .
C12 F1 1.330(4) .
C12 F2 1.333(4) .
C12 F3 1.338(4) .
C12 S1 1.822(4) .
N1 Ag1 2.150(3) .
N2 Ag1 2.142(3) 2
N3 O1 1.396(6) .
O1' N3' 1.384(13) .
O11 S1 1.427(3) .
O12 S1 1.435(3) .
O13 S1 1.441(2) .
Ag1 N2 2.142(3) 2_545
